data_4330539
loop_
_publ_author_name
'Shae Anne Vaughn'
'Bryan C. Chakoumakos'
'Radu Custelcean'
'Joanne O. Ramey'
'Mark D. Smith'
'Lynn A. Boatner'
'Hans-Conrad zur Loye'

_publ_contact_author_address
;The University of South Carolina
Chemistry and Biochemistry Department
631 Sumter Street
Columbia, SC 29208
;
_publ_contact_author_email zurloye@email.sc.edu
_publ_contact_author_name 'Hans-Conrad zur Loye'
_publ_section_title
;
 New Family of Cerium Halide Based Materials: CeX3.ROH Compounds
 Containing Planes, Chains, and Tetradecanuclear Rings
;
_journal_name_full 'Inorganic Chemistry'
_journal_page_first 10503
_journal_page_last 10511
_journal_paper_doi 10.1021/ic3003349
_journal_volume 51
_journal_year 2012
_chemical_formula_moiety 'C109.775 H292.74 Br42 Ce14 O36.595, 2.265(C3 H8 O)'
_chemical_formula_sum 'C116.57 H310.86 Br42 Ce14 O38.86'
_chemical_formula_weight 7653.01
_chemical_name_systematic
; 
 ? 
;
_space_group_IT_number 2
_symmetry_cell_setting triclinic
_symmetry_space_group_name_Hall '-P 1'
_symmetry_space_group_name_H-M 'P -1'
_atom_sites_solution_hydrogens geom
_atom_sites_solution_primary direct
_atom_sites_solution_secondary difmap
_audit_creation_method SHELXL-97
_cell_angle_alpha 104.9620(10)
_cell_angle_beta 105.1900(10)
_cell_angle_gamma 95.2610(10)
_cell_formula_units_Z 1
_cell_length_a 13.5954(10)
_cell_length_b 20.7910(15)
_cell_length_c 22.1835(15)
_cell_measurement_reflns_used 9292
_cell_measurement_temperature 100(2)
_cell_measurement_theta_max 26.492
_cell_measurement_theta_min 2.234
_cell_volume 5760.2(7)
_computing_cell_refinement 'SAINT-Plus Version 6.45 (Bruker, 2001)'
_computing_data_collection 'SMART Version 5.625 (Bruker, 2001)'
_computing_data_reduction 'SAINT-Plus Version 6.45 (Bruker, 2001)'
_computing_molecular_graphics various
_computing_publication_material 'SHELXTL Version 6.14 (Bruker, 2000)'
_computing_structure_refinement 'SHELXL-97 (Sheldrick, 1997)'
_computing_structure_solution 'SHELXS-97 (Sheldrick, 1990)'
_diffrn_ambient_temperature 100(2)
_diffrn_measured_fraction_theta_full 0.994
_diffrn_measured_fraction_theta_max 0.994
_diffrn_measurement_device_type 'Bruker SMART APEX CCD diffractometer'
_diffrn_measurement_method 'omega scans'
_diffrn_radiation_monochromator graphite
_diffrn_radiation_source 'fine-focus sealed tube'
_diffrn_radiation_type MoK\a
_diffrn_radiation_wavelength 0.71073
_diffrn_reflns_av_R_equivalents 0.0736
_diffrn_reflns_av_sigmaI/netI 0.0832
_diffrn_reflns_limit_h_max 17
_diffrn_reflns_limit_h_min -17
_diffrn_reflns_limit_k_max 26
_diffrn_reflns_limit_k_min -26
_diffrn_reflns_limit_l_max 27
_diffrn_reflns_limit_l_min -27
_diffrn_reflns_number 75700
_diffrn_reflns_theta_full 26.54
_diffrn_reflns_theta_max 26.54
_diffrn_reflns_theta_min 1.58
_exptl_absorpt_coefficient_mu 10.038
_exptl_absorpt_correction_T_max 1.0000
_exptl_absorpt_correction_T_min 0.3807
_exptl_absorpt_correction_type multi-scan
_exptl_absorpt_process_details 'SADABS Version 2.05 (Bruker, 2001)'
_exptl_crystal_colour 'light brown'
_exptl_crystal_density_diffrn 2.206
_exptl_crystal_description plate
_exptl_crystal_F_000 3603
_exptl_crystal_size_max 0.34
_exptl_crystal_size_mid 0.25
_exptl_crystal_size_min 0.12
_refine_diff_density_max 2.744
_refine_diff_density_min -1.359
_refine_diff_density_rms 0.219
_refine_ls_extinction_method none
_refine_ls_goodness_of_fit_ref 1.020
_refine_ls_hydrogen_treatment constr
_refine_ls_matrix_type full
_refine_ls_number_parameters 869
_refine_ls_number_reflns 23827
_refine_ls_number_restraints 72
_refine_ls_restrained_S_all 1.022
_refine_ls_R_factor_all 0.0906
_refine_ls_R_factor_gt 0.0479
_refine_ls_shift/su_max 0.001
_refine_ls_shift/su_mean 0.000
_refine_ls_structure_factor_coef Fsqd
_refine_ls_weighting_details 'calc w=1/[\s^2^(Fo^2^)+(0.0566P)^2^+1.7040P] where P=(Fo^2^+2Fc^2^)/3'
_refine_ls_weighting_scheme calc
_refine_ls_wR_factor_gt 0.1077
_refine_ls_wR_factor_ref 0.1244
_reflns_number_gt 15753
_reflns_number_total 23827
_reflns_threshold_expression >2sigma(I)
_cod_data_source_file ic3003349_si_002_4.cif
_cod_data_source_block 4
_cod_database_code 4330539

loop_
_symmetry_equiv_pos_as_xyz
'x, y, z'
'-x, -y, -z'

loop_
_atom_site_label
_atom_site_type_symbol
_atom_site_fract_x
_atom_site_fract_y
_atom_site_fract_z
_atom_site_U_iso_or_equiv
_atom_site_adp_type
_atom_site_occupancy
_atom_site_symmetry_multiplicity
_atom_site_calc_flag
_atom_site_refinement_flags
_atom_site_disorder_assembly
_atom_site_disorder_group
Ce1 Ce 0.06114(4) 0.03968(2) 0.11698(2) 0.02045(12) Uani 1 1 d . . .
Ce2 Ce 0.31352(4) 0.22432(3) 0.12051(2) 0.02633(13) Uani 1 1 d . . .
Ce3 Ce 0.51013(4) 0.42241(3) 0.19585(2) 0.02484(13) Uani 1 1 d . . .
Ce4 Ce 0.63974(4) 0.63316(2) 0.14953(2) 0.02143(12) Uani 1 1 d . . .
Ce5 Ce 0.72683(5) 0.68326(3) 0.39522(2) 0.03391(15) Uani 1 1 d . . .
Ce6 Ce 0.86623(5) 0.82828(3) 0.58838(2) 0.03027(14) Uani 1 1 d . . .
Ce7 Ce 1.04005(4) 1.05409(3) 0.71970(2) 0.02565(13) Uani 1 1 d . . .
Br1 Br -0.06267(7) -0.07566(4) 0.13728(4) 0.0277(2) Uani 1 1 d . . .
Br2 Br -0.04149(7) 0.08130(4) -0.00095(4) 0.0234(2) Uani 1 1 d . . .
Br3 Br 0.24770(7) 0.07295(4) 0.07204(4) 0.0265(2) Uani 1 1 d . A .
Br4 Br 0.13602(7) 0.19134(4) 0.17603(4) 0.0269(2) Uani 1 1 d . A .
Br5 Br 0.54516(7) 0.27829(5) 0.16010(5) 0.0312(2) Uani 1 1 d . A .
Br6 Br 0.34050(9) 0.34997(5) 0.23162(5) 0.0417(3) Uani 1 1 d . A .
Br7 Br 0.33564(7) 0.34810(4) 0.07127(4) 0.0253(2) Uani 1 1 d . A .
Br8A Br 0.6269(3) 0.42615(9) 0.32935(9) 0.0483(7) Uani 0.746(5) 1 d P A .
Br8B Br 0.5734(7) 0.4334(3) 0.3348(3) 0.0483(7) Uani 0.254(5) 1 d P A .
Br9 Br 0.53110(7) 0.48835(4) 0.09152(4) 0.0245(2) Uani 1 1 d . A .
Br10 Br 0.62250(7) 0.57070(4) 0.26581(4) 0.0283(2) Uani 1 1 d . A .
Br11 Br 0.83293(7) 0.57920(5) 0.19614(4) 0.0316(2) Uani 1 1 d . A .
Br12 Br 0.44556(8) 0.66230(6) 0.18412(5) 0.0332(3) Uani 0.959(2) 1 d P A .
Br22 Br 0.484(2) 0.7045(15) 0.1898(11) 0.0332(3) Uani 0.041(2) 1 d P A .
Br13 Br 0.72018(7) 0.75323(5) 0.11673(4) 0.0296(2) Uani 1 1 d . A .
Br14 Br 0.73940(9) 0.73752(5) 0.28041(4) 0.0368(3) Uani 1 1 d . A .
Br15 Br 0.89941(10) 0.69180(6) 0.51824(5) 0.0523(3) Uani 1 1 d . A .
Br16 Br 0.65205(9) 0.74867(5) 0.50980(5) 0.0423(3) Uani 1 1 d . A .
Br17 Br 0.83566(9) 0.82826(5) 0.44789(4) 0.0429(3) Uani 1 1 d . A .
Br18 Br 0.91153(7) 0.92194(4) 0.72990(4) 0.0251(2) Uani 1 1 d . . .
Br19 Br 1.00357(9) 0.95101(5) 0.59099(4) 0.0432(3) Uani 1 1 d . A .
Br20 Br 1.19127(7) 0.96422(5) 0.75520(5) 0.0339(2) Uani 1 1 d . A .
Br21 Br 0.81845(7) 1.06894(5) 0.69829(4) 0.0302(2) Uani 1 1 d . A .
O1A O 0.1939(4) -0.0185(3) 0.1716(3) 0.0274(14) Uani 0.799(19) 1 d PD A 1
C1A C 0.2770(10) -0.0540(6) 0.1597(8) 0.050(5) Uiso 0.799(19) 1 d PD A 1
H1A1 H 0.3370 -0.0400 0.1997 0.060 Uiso 0.799(19) 1 calc PR A 1
H1A2 H 0.2992 -0.0423 0.1242 0.060 Uiso 0.799(19) 1 calc PR A 1
C2A C 0.2402(10) -0.1312(6) 0.1403(7) 0.055(5) Uiso 0.799(19) 1 d PD A 1
H2A1 H 0.1993 -0.1418 0.1685 0.066 Uiso 0.799(19) 1 calc PR A 1
H2A2 H 0.1959 -0.1477 0.0943 0.066 Uiso 0.799(19) 1 calc PR A 1
C3A C 0.3355(15) -0.1654(10) 0.1486(11) 0.099(7) Uiso 0.799(19) 1 d PD A 1
H3A1 H 0.3701 -0.1600 0.1162 0.149 Uiso 0.799(19) 1 calc PR A 1
H3A2 H 0.3144 -0.2136 0.1423 0.149 Uiso 0.799(19) 1 calc PR A 1
H3A3 H 0.3832 -0.1445 0.1926 0.149 Uiso 0.799(19) 1 calc PR A 1
O1B O 0.1939(4) -0.0185(3) 0.1716(3) 0.0274(14) Uani 0.201(19) 1 d PD A 2
C1B C 0.244(3) -0.0716(19) 0.1425(16) 0.022(12) Uiso 0.201(19) 1 d PD A 2
H1B1 H 0.2589 -0.0619 0.1041 0.027 Uiso 0.201(19) 1 calc PR A 2
H1B2 H 0.1944 -0.1147 0.1264 0.027 Uiso 0.201(19) 1 calc PR A 2
C2B C 0.343(3) -0.081(2) 0.187(2) 0.051(18) Uiso 0.201(19) 1 d PD A 2
H2B1 H 0.3305 -0.0874 0.2272 0.061 Uiso 0.201(19) 1 calc PR A 2
H2B2 H 0.3959 -0.0402 0.1996 0.061 Uiso 0.201(19) 1 calc PR A 2
C3B C 0.386(4) -0.143(2) 0.154(3) 0.048(16) Uiso 0.201(19) 1 d PD A 2
H3B1 H 0.3401 -0.1846 0.1489 0.071 Uiso 0.201(19) 1 calc PR A 2
H3B2 H 0.4553 -0.1429 0.1808 0.071 Uiso 0.201(19) 1 calc PR A 2
H3B3 H 0.3880 -0.1407 0.1106 0.071 Uiso 0.201(19) 1 calc PR A 2
O2 O -0.0978(4) 0.0783(3) 0.1354(3) 0.0252(14) Uani 1 1 d . A .
C4 C -0.1309(8) 0.1437(5) 0.1428(5) 0.037(2) Uani 1 1 d . . .
H4A H -0.1002 0.1681 0.1174 0.044 Uiso 1 1 calc R A .
H4B H -0.1048 0.1707 0.1893 0.044 Uiso 1 1 calc R . .
C5 C -0.2472(8) 0.1374(5) 0.1198(5) 0.038(3) Uani 1 1 d . A .
H5A H -0.2658 0.1832 0.1293 0.046 Uiso 1 1 calc R . .
H5B H -0.2779 0.1122 0.1446 0.046 Uiso 1 1 calc R . .
C6 C -0.2935(7) 0.1012(5) 0.0465(5) 0.045(3) Uani 1 1 d . . .
H6A H -0.2669 0.1275 0.0216 0.068 Uiso 1 1 calc R A .
H6B H -0.3690 0.0966 0.0345 0.068 Uiso 1 1 calc R . .
H6C H -0.2741 0.0562 0.0367 0.068 Uiso 1 1 calc R . .
O3 O 0.3992(5) 0.1921(3) 0.2177(3) 0.0447(19) Uani 1 1 d . A .
C7 C 0.3786(9) 0.1400(6) 0.2480(5) 0.049(3) Uani 1 1 d . . .
H7A H 0.3241 0.1034 0.2156 0.059 Uiso 1 1 calc R A .
H7B H 0.3516 0.1597 0.2848 0.059 Uiso 1 1 calc R . .
C8 C 0.4700(12) 0.1108(8) 0.2725(8) 0.085(5) Uani 1 1 d . A .
H8A H 0.4483 0.0720 0.2870 0.102 Uiso 1 1 calc R . .
H8B H 0.5190 0.1450 0.3110 0.102 Uiso 1 1 calc R . .
C9 C 0.5235(15) 0.0878(10) 0.2226(9) 0.129(8) Uani 1 1 d . . .
H9A H 0.4747 0.0550 0.1838 0.193 Uiso 1 1 calc R A .
H9B H 0.5812 0.0664 0.2404 0.193 Uiso 1 1 calc R . .
H9C H 0.5499 0.1266 0.2106 0.193 Uiso 1 1 calc R . .
O4A O 0.1500(5) 0.2076(3) 0.0306(3) 0.0355(17) Uani 0.62(2) 1 d PD A 1
C10A C 0.0858(8) 0.2446(5) -0.0069(5) 0.049(3) Uiso 0.62(2) 1 d PD A 1
H10A H 0.0332 0.2138 -0.0461 0.058 Uiso 0.62(2) 1 calc PR A 1
H10B H 0.1276 0.2770 -0.0200 0.058 Uiso 0.62(2) 1 calc PR A 1
C11A C 0.0376(15) 0.2800(10) 0.0437(9) 0.060(6) Uiso 0.62(2) 1 d PD A 1
H11A H 0.0913 0.3099 0.0829 0.072 Uiso 0.62(2) 1 calc PR A 1
H11B H -0.0027 0.2470 0.0570 0.072 Uiso 0.62(2) 1 calc PR A 1
C12A C -0.0341(16) 0.3219(11) 0.0088(10) 0.073(8) Uiso 0.62(2) 1 d PD A 1
H12A H 0.0082 0.3592 0.0029 0.109 Uiso 0.62(2) 1 calc PR A 1
H12B H -0.0780 0.3401 0.0355 0.109 Uiso 0.62(2) 1 calc PR A 1
H12C H -0.0777 0.2927 -0.0339 0.109 Uiso 0.62(2) 1 calc PR A 1
O4B O 0.1500(5) 0.2076(3) 0.0306(3) 0.0355(17) Uani 0.38(2) 1 d PD A 2
C10B C 0.0858(8) 0.2446(5) -0.0069(5) 0.049(3) Uiso 0.38(2) 1 d PD A 2
H10C H 0.0573 0.2133 -0.0517 0.058 Uiso 0.38(2) 1 calc PR A 2
H10D H 0.1343 0.2814 -0.0098 0.058 Uiso 0.38(2) 1 calc PR A 2
C11B C -0.0040(14) 0.2769(12) 0.0083(12) 0.038(8) Uiso 0.38(2) 1 d PD A 2
H11C H -0.0564 0.2427 0.0116 0.045 Uiso 0.38(2) 1 calc PR A 2
H11D H -0.0372 0.2959 -0.0270 0.045 Uiso 0.38(2) 1 calc PR A 2
C12B C 0.039(2) 0.3341(13) 0.0744(11) 0.049(9) Uiso 0.38(2) 1 d PD A 2
H12D H 0.0834 0.3167 0.1069 0.073 Uiso 0.38(2) 1 calc PR A 2
H12E H -0.0186 0.3494 0.0896 0.073 Uiso 0.38(2) 1 calc PR A 2
H12F H 0.0795 0.3720 0.0682 0.073 Uiso 0.38(2) 1 calc PR A 2
O5 O 0.3544(5) 0.1875(3) 0.0153(3) 0.0301(15) Uani 1 1 d . A .
C13 C 0.4204(7) 0.1414(5) -0.0043(4) 0.033(2) Uani 1 1 d . . .
H13A H 0.4455 0.1199 0.0305 0.040 Uiso 1 1 calc R A .
H13B H 0.4814 0.1669 -0.0094 0.040 Uiso 1 1 calc R . .
C14 C 0.3659(7) 0.0871(5) -0.0677(4) 0.034(2) Uani 1 1 d . A .
H14A H 0.3402 0.1086 -0.1024 0.041 Uiso 1 1 calc R . .
H14B H 0.3053 0.0613 -0.0624 0.041 Uiso 1 1 calc R . .
C15 C 0.4369(8) 0.0380(5) -0.0890(5) 0.042(3) Uani 1 1 d . . .
H15A H 0.4980 0.0635 -0.0930 0.063 Uiso 1 1 calc R A .
H15B H 0.3994 0.0052 -0.1312 0.063 Uiso 1 1 calc R . .
H15C H 0.4587 0.0142 -0.0562 0.063 Uiso 1 1 calc R . .
O6 O 0.6939(5) 0.4319(3) 0.1922(3) 0.0419(18) Uani 1 1 d . A .
C16 C 0.7825(11) 0.4047(7) 0.2229(7) 0.077(4) Uiso 1 1 d . . .
H16A H 0.7572 0.3631 0.2322 0.093 Uiso 1 1 calc R A .
H16B H 0.8222 0.4380 0.2651 0.093 Uiso 1 1 calc R . .
C17 C 0.8516(15) 0.3886(10) 0.1821(10) 0.125(7) Uiso 1 1 d . A .
H17A H 0.8081 0.3628 0.1374 0.149 Uiso 1 1 calc R . .
H17B H 0.8848 0.4318 0.1793 0.149 Uiso 1 1 calc R . .
C18 C 0.9301(16) 0.3522(11) 0.2012(11) 0.150 Uiso 1 1 d . . .
H18A H 0.9596 0.3678 0.2488 0.225 Uiso 1 1 calc R A .
H18B H 0.9844 0.3594 0.1808 0.225 Uiso 1 1 calc R . .
H18C H 0.9011 0.3039 0.1872 0.225 Uiso 1 1 calc R . .
O7 O 0.3875(5) 0.5042(3) 0.2010(3) 0.0330(16) Uani 1 1 d . A .
C19 C 0.2749(9) 0.4938(6) 0.1756(7) 0.059(3) Uani 1 1 d . . .
H19A H 0.2470 0.4452 0.1650 0.071 Uiso 1 1 calc R A .
H19B H 0.2558 0.5065 0.1345 0.071 Uiso 1 1 calc R . .
C20 C 0.2268(9) 0.5333(6) 0.2217(6) 0.056(3) Uani 1 1 d . A .
H20A H 0.2465 0.5821 0.2278 0.068 Uiso 1 1 calc R . .
H20B H 0.2518 0.5249 0.2647 0.068 Uiso 1 1 calc R . .
C21 C 0.1110(11) 0.5134(7) 0.1958(8) 0.095(5) Uani 1 1 d . . .
H21A H 0.0855 0.5280 0.1568 0.143 Uiso 1 1 calc R A .
H21B H 0.0799 0.5350 0.2294 0.143 Uiso 1 1 calc R . .
H21C H 0.0922 0.4642 0.1845 0.143 Uiso 1 1 calc R . .
O8 O 0.7021(5) 0.5875(3) 0.0527(3) 0.0280(15) Uani 1 1 d . A .
C22 C 0.7313(7) 0.5244(5) 0.0253(4) 0.028(2) Uani 1 1 d . . .
H22A H 0.6778 0.5002 -0.0165 0.034 Uiso 1 1 calc R A .
H22B H 0.7322 0.4964 0.0553 0.034 Uiso 1 1 calc R . .
C23 C 0.8348(8) 0.5307(6) 0.0129(6) 0.049(3) Uani 1 1 d . A .
H23A H 0.8891 0.5550 0.0543 0.058 Uiso 1 1 calc R . .
H23B H 0.8342 0.5574 -0.0182 0.058 Uiso 1 1 calc R . .
C24 C 0.8600(10) 0.4618(6) -0.0148(8) 0.082(5) Uani 1 1 d . . .
H24A H 0.8673 0.4370 0.0177 0.124 Uiso 1 1 calc R A .
H24B H 0.9249 0.4672 -0.0258 0.124 Uiso 1 1 calc R . .
H24C H 0.8041 0.4366 -0.0543 0.124 Uiso 1 1 calc R . .
O9 O 0.5086(4) 0.6321(3) 0.0469(3) 0.0258(14) Uani 1 1 d . A .
C25 C 0.4623(7) 0.6873(4) 0.0288(4) 0.028(2) Uani 1 1 d . . .
H25A H 0.4938 0.7007 -0.0026 0.034 Uiso 1 1 calc R A .
H25B H 0.4786 0.7267 0.0682 0.034 Uiso 1 1 calc R . .
C26 C 0.3477(7) 0.6703(5) -0.0011(5) 0.036(2) Uani 1 1 d . A .
H26A H 0.3153 0.6578 0.0303 0.043 Uiso 1 1 calc R . .
H26B H 0.3305 0.6308 -0.0406 0.043 Uiso 1 1 calc R . .
C27 C 0.3042(8) 0.7295(5) -0.0198(6) 0.047(3) Uani 1 1 d . . .
H27A H 0.3240 0.7692 0.0188 0.070 Uiso 1 1 calc R A .
H27B H 0.2286 0.7181 -0.0365 0.070 Uiso 1 1 calc R . .
H27C H 0.3318 0.7395 -0.0536 0.070 Uiso 1 1 calc R . .
O10A O 0.5549(5) 0.7057(3) 0.3449(3) 0.0385(17) Uani 0.61(2) 1 d PD A 1
C28A C 0.5120(13) 0.7676(7) 0.3543(10) 0.056(7) Uiso 0.61(2) 1 d PD A 1
H28A H 0.5121 0.7870 0.3180 0.067 Uiso 0.61(2) 1 calc PR A 1
H28B H 0.5539 0.8012 0.3958 0.067 Uiso 0.61(2) 1 calc PR A 1
C29A C 0.4000(15) 0.7498(12) 0.3561(16) 0.091(10) Uiso 0.61(2) 1 d PD A 1
H29A H 0.3994 0.7301 0.3922 0.110 Uiso 0.61(2) 1 calc PR A 1
H29B H 0.3574 0.7169 0.3144 0.110 Uiso 0.61(2) 1 calc PR A 1
C30A C 0.358(2) 0.8174(12) 0.3671(15) 0.103(10) Uiso 0.61(2) 1 d PD A 1
H30A H 0.3979 0.8482 0.4099 0.154 Uiso 0.61(2) 1 calc PR A 1
H30B H 0.2850 0.8088 0.3653 0.154 Uiso 0.61(2) 1 calc PR A 1
H30C H 0.3644 0.8379 0.3329 0.154 Uiso 0.61(2) 1 calc PR A 1
O10B O 0.5549(5) 0.7057(3) 0.3449(3) 0.0385(17) Uani 0.39(2) 1 d PD A 2
C28B C 0.4578(17) 0.7090(14) 0.3592(17) 0.066(11) Uiso 0.39(2) 1 d PD A 2
H28C H 0.4641 0.7011 0.4021 0.080 Uiso 0.39(2) 1 calc PR A 2
H28D H 0.4035 0.6731 0.3256 0.080 Uiso 0.39(2) 1 calc PR A 2
C29B C 0.426(3) 0.7780(15) 0.361(2) 0.077(14) Uiso 0.39(2) 1 d PD A 2
H29C H 0.4279 0.7885 0.3198 0.093 Uiso 0.39(2) 1 calc PR A 2
H29D H 0.4754 0.8135 0.3979 0.093 Uiso 0.39(2) 1 calc PR A 2
C30B C 0.316(3) 0.776(2) 0.367(3) 0.13(2) Uiso 0.39(2) 1 d PD A 2
H30D H 0.2740 0.7313 0.3420 0.199 Uiso 0.39(2) 1 calc PR A 2
H30E H 0.2837 0.8108 0.3512 0.199 Uiso 0.39(2) 1 calc PR A 2
H30F H 0.3191 0.7838 0.4136 0.199 Uiso 0.39(2) 1 calc PR A 2
O11A O 0.6620(9) 0.5791(5) 0.4157(5) 0.050(3) Uiso 0.704(9) 1 d PD A 1
C31A C 0.6208(15) 0.5652(14) 0.4651(10) 0.106(4) Uiso 0.704(9) 1 d PD A 1
H31A H 0.6652 0.5956 0.5077 0.127 Uiso 0.704(9) 1 calc PR A 1
H31B H 0.6292 0.5185 0.4654 0.127 Uiso 0.704(9) 1 calc PR A 1
C32A C 0.5088(14) 0.5715(13) 0.4623(10) 0.106(4) Uiso 0.704(9) 1 d PD A 1
H32A H 0.5016 0.6197 0.4704 0.127 Uiso 0.704(9) 1 calc PR A 1
H32B H 0.4921 0.5559 0.4975 0.127 Uiso 0.704(9) 1 calc PR A 1
C33A C 0.4308(16) 0.5305(12) 0.3964(10) 0.106(4) Uiso 0.704(9) 1 d PD A 1
H33A H 0.4471 0.5454 0.3612 0.159 Uiso 0.704(9) 1 calc PR A 1
H33B H 0.3608 0.5376 0.3971 0.159 Uiso 0.704(9) 1 calc PR A 1
H33C H 0.4348 0.4824 0.3891 0.159 Uiso 0.704(9) 1 calc PR A 1
O11B O 0.6067(17) 0.5924(10) 0.4111(10) 0.026(5) Uiso 0.296(9) 1 d PD A 2
C31B C 0.562(3) 0.575(3) 0.459(2) 0.106(4) Uiso 0.296(9) 1 d PD A 2
H31C H 0.5961 0.6062 0.5029 0.127 Uiso 0.296(9) 1 calc PR A 2
H31D H 0.5693 0.5281 0.4596 0.127 Uiso 0.296(9) 1 calc PR A 2
C32B C 0.448(3) 0.581(3) 0.435(2) 0.106(4) Uiso 0.296(9) 1 d PD A 2
H32C H 0.4113 0.5388 0.4005 0.127 Uiso 0.296(9) 1 calc PR A 2
H32D H 0.4440 0.6181 0.4139 0.127 Uiso 0.296(9) 1 calc PR A 2
C33B C 0.391(4) 0.596(3) 0.487(2) 0.106(4) Uiso 0.296(9) 1 d PD A 2
H33D H 0.3871 0.5570 0.5046 0.159 Uiso 0.296(9) 1 calc PR A 2
H33E H 0.3207 0.6024 0.4672 0.159 Uiso 0.296(9) 1 calc PR A 2
H33F H 0.4282 0.6363 0.5224 0.159 Uiso 0.296(9) 1 calc PR A 2
O11C O 0.775(2) 0.5584(14) 0.4147(13) 0.062(9) Uiso 0.296(9) 1 d PD A 3
C31C C 0.803(3) 0.510(2) 0.451(3) 0.106(4) Uiso 0.296(9) 1 d PD A 3
H31E H 0.7457 0.4706 0.4307 0.127 Uiso 0.296(9) 1 calc PR A 3
H31F H 0.7994 0.5307 0.4953 0.127 Uiso 0.296(9) 1 calc PR A 3
C32C C 0.902(2) 0.480(2) 0.4591(15) 0.106(4) Uiso 0.296(9) 1 d PD A 3
H32E H 0.8859 0.4317 0.4349 0.127 Uiso 0.296(9) 1 calc PR A 3
H32F H 0.9339 0.4852 0.5059 0.127 Uiso 0.296(9) 1 calc PR A 3
C33C C 0.978(3) 0.517(3) 0.433(3) 0.106(4) Uiso 0.296(9) 1 d PD A 3
H33G H 0.9513 0.5060 0.3855 0.159 Uiso 0.296(9) 1 calc PR A 3
H33H H 1.0455 0.5034 0.4453 0.159 Uiso 0.296(9) 1 calc PR A 3
H33I H 0.9854 0.5663 0.4524 0.159 Uiso 0.296(9) 1 calc PR A 3
O20 O 0.8700 0.4793 0.4343 0.023(2) Uiso 0.352(4) 1 d PD . 4
C58 C 0.9507 0.4721 0.4836 0.023(2) Uiso 0.352(4) 1 d P . 4
C59 C 1.0490 0.5280 0.5160 0.023(2) Uiso 0.352(4) 1 d P . 4
C60 C 1.1300 0.5210 0.5660 0.023(2) Uiso 0.352(4) 1 d P . 4
O12A O 0.8654(5) 0.6365(4) 0.3544(3) 0.047(2) Uani 0.603(17) 1 d PD A 1
C34A C 0.9732(12) 0.6675(13) 0.3740(17) 0.138(7) Uiso 0.603(17) 1 d PD A 1
H34A H 0.9919 0.6999 0.4182 0.166 Uiso 0.603(17) 1 calc PR A 1
H34B H 0.9844 0.6926 0.3433 0.166 Uiso 0.603(17) 1 calc PR A 1
C35A C 1.042(2) 0.6128(16) 0.374(2) 0.138(7) Uiso 0.603(17) 1 d PD A 1
H35A H 1.0136 0.5736 0.3344 0.166 Uiso 0.603(17) 1 calc PR A 1
H35B H 1.0498 0.5971 0.4132 0.166 Uiso 0.603(17) 1 calc PR A 1
C36A C 1.1476(19) 0.6512(17) 0.3746(17) 0.138(7) Uiso 0.603(17) 1 d PD A 1
H36A H 1.1392 0.6619 0.3333 0.208 Uiso 0.603(17) 1 calc PR A 1
H36B H 1.2006 0.6224 0.3802 0.208 Uiso 0.603(17) 1 calc PR A 1
H36C H 1.1689 0.6931 0.4109 0.208 Uiso 0.603(17) 1 calc PR A 1
O12B O 0.8654(5) 0.6365(4) 0.3544(3) 0.047(2) Uani 0.397(17) 1 d PD A 2
C34B C 0.947(2) 0.5963(19) 0.369(3) 0.138(7) Uiso 0.397(17) 1 d PD A 2
H34C H 0.9264 0.5502 0.3377 0.166 Uiso 0.397(17) 1 calc PR A 2
H34D H 0.9593 0.5929 0.4137 0.166 Uiso 0.397(17) 1 calc PR A 2
C35B C 1.044(3) 0.634(3) 0.361(3) 0.138(7) Uiso 0.397(17) 1 d PD A 2
H35C H 1.0574 0.6817 0.3873 0.166 Uiso 0.397(17) 1 calc PR A 2
H35D H 1.0341 0.6313 0.3150 0.166 Uiso 0.397(17) 1 calc PR A 2
C36B C 1.138(3) 0.600(3) 0.386(3) 0.138(7) Uiso 0.397(17) 1 d PD A 2
H36D H 1.1628 0.6155 0.4338 0.208 Uiso 0.397(17) 1 calc PR A 2
H36E H 1.1933 0.6115 0.3682 0.208 Uiso 0.397(17) 1 calc PR A 2
H36F H 1.1162 0.5505 0.3715 0.208 Uiso 0.397(17) 1 calc PR A 2
O13 O 0.8249(6) 0.7653(3) 0.6615(3) 0.0402(18) Uani 1 1 d . A .
C37 C 0.7841(10) 0.6934(5) 0.6477(5) 0.054(4) Uani 1 1 d . . .
H37A H 0.7551 0.6729 0.5998 0.065 Uiso 1 1 calc R A .
H37B H 0.7273 0.6892 0.6674 0.065 Uiso 1 1 calc R . .
C38 C 0.8652(12) 0.6554(6) 0.6738(6) 0.068(4) Uani 1 1 d . A .
H38A H 0.8902 0.6733 0.7220 0.082 Uiso 1 1 calc R . .
H38B H 0.9246 0.6624 0.6569 0.082 Uiso 1 1 calc R . .
C39 C 0.8235(16) 0.5785(7) 0.6541(8) 0.124(8) Uani 1 1 d . . .
H39A H 0.7553 0.5717 0.6608 0.185 Uiso 1 1 calc R A .
H39B H 0.8712 0.5574 0.6812 0.185 Uiso 1 1 calc R . .
H39C H 0.8176 0.5581 0.6080 0.185 Uiso 1 1 calc R . .
O14 O 0.7490(5) 0.9140(3) 0.5921(3) 0.0410(18) Uani 1 1 d D A 1
C40 C 0.6855(12) 0.9276(10) 0.5352(7) 0.124(4) Uiso 1 1 d D A 1
H40A H 0.6657 0.8860 0.4977 0.148 Uiso 1 1 calc R A 1
H40B H 0.7252 0.9626 0.5239 0.148 Uiso 1 1 calc R A 1
C41 C 0.5921(12) 0.9508(9) 0.5477(9) 0.124(4) Uiso 1 1 d D A 1
H41A H 0.5514 0.9621 0.5089 0.148 Uiso 1 1 calc R A 1
H41B H 0.6124 0.9924 0.5851 0.148 Uiso 1 1 calc R A 1
C42 C 0.5261(13) 0.8991(9) 0.5621(9) 0.124(4) Uiso 1 1 d D A 1
H42A H 0.5610 0.8602 0.5641 0.185 Uiso 1 1 calc R A 1
H42B H 0.4597 0.8845 0.5276 0.185 Uiso 1 1 calc R A 1
H42C H 0.5141 0.9186 0.6042 0.185 Uiso 1 1 calc R A 1
O15 O 1.0460(5) 0.8238(3) 0.6498(3) 0.0422(18) Uani 1 1 d D A 1
C43 C 1.1293(11) 0.8033(9) 0.6242(8) 0.108(6) Uiso 1 1 d D A 1
H43A H 1.1601 0.8417 0.6126 0.129 Uiso 1 1 calc R A 1
H43B H 1.0991 0.7659 0.5832 0.129 Uiso 1 1 calc R A 1
C44 C 1.2139(13) 0.7809(10) 0.6671(10) 0.150 Uiso 1 1 d D A 1
H44A H 1.2526 0.8204 0.7046 0.180 Uiso 1 1 calc R A 1
H44B H 1.2623 0.7650 0.6423 0.180 Uiso 1 1 calc R A 1
C45 C 1.1794(16) 0.7256(10) 0.6932(10) 0.150 Uiso 1 1 d D A 1
H45A H 1.1261 0.7388 0.7140 0.225 Uiso 1 1 calc R A 1
H45B H 1.2386 0.7182 0.7253 0.225 Uiso 1 1 calc R A 1
H45C H 1.1509 0.6839 0.6571 0.225 Uiso 1 1 calc R A 1
O16 O 1.0030(6) 1.1138(3) 0.6307(3) 0.0416(18) Uani 1 1 d . A 1
C46 C 0.9178(9) 1.0947(6) 0.5699(5) 0.056(3) Uani 1 1 d . A 1
H46A H 0.9434 1.0721 0.5334 0.067 Uiso 1 1 calc R A 1
H46B H 0.8632 1.0618 0.5729 0.067 Uiso 1 1 calc R A 1
C47 C 0.8726(11) 1.1521(8) 0.5554(7) 0.080(5) Uani 1 1 d . A 1
H47A H 0.9237 1.1816 0.5454 0.095 Uiso 1 1 calc R A 1
H47B H 0.8564 1.1788 0.5944 0.095 Uiso 1 1 calc R A 1
C48 C 0.7741(13) 1.1294(11) 0.4976(8) 0.143(9) Uani 1 1 d . A 1
H48A H 0.7887 1.1000 0.4598 0.214 Uiso 1 1 calc R A 1
H48B H 0.7498 1.1691 0.4867 0.214 Uiso 1 1 calc R A 1
H48C H 0.7206 1.1046 0.5092 0.214 Uiso 1 1 calc R A 1
O17 O 1.0684(5) 1.1770(3) 0.7706(3) 0.0356(17) Uani 1 1 d . A 1
C49 C 1.0057(7) 1.2289(5) 0.7624(5) 0.037(3) Uani 1 1 d . A 1
H49A H 0.9447 1.2093 0.7235 0.044 Uiso 1 1 calc R A 1
H49B H 1.0467 1.2657 0.7540 0.044 Uiso 1 1 calc R A 1
C50 C 0.9699(11) 1.2578(7) 0.8189(6) 0.068(4) Uani 1 1 d . A 1
H50A H 1.0311 1.2811 0.8567 0.081 Uiso 1 1 calc R A 1
H50B H 0.9353 1.2203 0.8300 0.081 Uiso 1 1 calc R A 1
C51 C 0.8959(12) 1.3074(8) 0.8096(8) 0.093(5) Uani 1 1 d . A 1
H51A H 0.9353 1.3534 0.8246 0.139 Uiso 1 1 calc R A 1
H51B H 0.8475 1.3043 0.8350 0.139 Uiso 1 1 calc R A 1
H51C H 0.8573 1.2964 0.7632 0.139 Uiso 1 1 calc R A 1
O18 O 1.2040(6) 1.1056(4) 0.7105(4) 0.055(2) Uani 1 1 d . A 1
C52 C 1.2743(10) 1.0743(7) 0.6743(8) 0.078(5) Uani 1 1 d . A 1
H52A H 1.2511 1.0248 0.6571 0.094 Uiso 1 1 calc R A 1
H52B H 1.2718 1.0923 0.6368 0.094 Uiso 1 1 calc R A 1
C53 C 1.3778(12) 1.0890(7) 0.7168(9) 0.099(6) Uani 1 1 d . A 1
H53A H 1.3804 1.0740 0.7560 0.119 Uiso 1 1 calc R A 1
H53B H 1.4042 1.1381 0.7310 0.119 Uiso 1 1 calc R A 1
C54 C 1.4449(13) 1.0491(9) 0.6765(9) 0.114(7) Uani 1 1 d . A 1
H54A H 1.4190 1.0005 0.6638 0.171 Uiso 1 1 calc R A 1
H54B H 1.5173 1.0587 0.7035 0.171 Uiso 1 1 calc R A 1
H54C H 1.4400 1.0634 0.6372 0.171 Uiso 1 1 calc R A 1
O19 O 0.5393(7) 0.2742(4) 0.3259(4) 0.046(3) Uani 0.780(10) 1 d PD B 1
C55 C 0.5140(11) 0.2886(10) 0.3866(6) 0.082(4) Uiso 0.780(10) 1 d PD B 1
H55A H 0.4498 0.2582 0.3813 0.099 Uiso 0.780(10) 1 calc PR B 1
H55B H 0.5021 0.3358 0.3993 0.099 Uiso 0.780(10) 1 calc PR B 1
C56 C 0.6032(11) 0.2780(8) 0.4398(8) 0.082(4) Uiso 0.780(10) 1 d PD B 1
H56A H 0.6215 0.2331 0.4237 0.099 Uiso 0.780(10) 1 calc PR B 1
H56B H 0.5801 0.2786 0.4787 0.099 Uiso 0.780(10) 1 calc PR B 1
C57 C 0.6999(12) 0.3326(8) 0.4599(9) 0.082(4) Uiso 0.780(10) 1 d PD B 1
H57A H 0.7214 0.3336 0.4212 0.124 Uiso 0.780(10) 1 calc PR B 1
H57B H 0.7561 0.3221 0.4918 0.124 Uiso 0.780(10) 1 calc PR B 1
H57C H 0.6838 0.3768 0.4793 0.124 Uiso 0.780(10) 1 calc PR B 1

loop_
_atom_site_aniso_label
_atom_site_aniso_U_11
_atom_site_aniso_U_22
_atom_site_aniso_U_33
_atom_site_aniso_U_23
_atom_site_aniso_U_13
_atom_site_aniso_U_12
Ce1 0.0245(3) 0.0209(3) 0.0130(2) 0.0056(2) 0.0034(2) -0.0057(2)
Ce2 0.0308(3) 0.0230(3) 0.0221(3) 0.0072(2) 0.0066(2) -0.0087(2)
Ce3 0.0327(3) 0.0209(3) 0.0162(2) 0.0034(2) 0.0052(2) -0.0068(2)
Ce4 0.0272(3) 0.0199(3) 0.0134(2) 0.0034(2) 0.0045(2) -0.0056(2)
Ce5 0.0451(4) 0.0318(3) 0.0163(3) -0.0009(2) 0.0080(2) -0.0094(3)
Ce6 0.0481(3) 0.0240(3) 0.0129(2) 0.0039(2) 0.0063(2) -0.0097(2)
Ce7 0.0323(3) 0.0234(3) 0.0166(2) 0.0070(2) 0.0028(2) -0.0089(2)
Br1 0.0358(5) 0.0251(5) 0.0176(4) 0.0046(4) 0.0074(4) -0.0105(4)
Br2 0.0304(5) 0.0219(5) 0.0148(4) 0.0059(4) 0.0042(4) -0.0049(4)
Br3 0.0298(5) 0.0241(5) 0.0239(5) 0.0070(4) 0.0089(4) -0.0070(4)
Br4 0.0367(5) 0.0238(5) 0.0171(4) 0.0054(4) 0.0083(4) -0.0092(4)
Br5 0.0315(5) 0.0237(5) 0.0331(5) 0.0082(4) 0.0042(4) -0.0048(4)
Br6 0.0626(7) 0.0346(6) 0.0320(5) 0.0071(5) 0.0289(5) -0.0081(5)
Br7 0.0294(5) 0.0237(5) 0.0189(4) 0.0067(4) 0.0046(4) -0.0075(4)
Br8A 0.0750(19) 0.0288(7) 0.0261(7) 0.0073(6) -0.0058(10) -0.0016(10)
Br8B 0.0750(19) 0.0288(7) 0.0261(7) 0.0073(6) -0.0058(10) -0.0016(10)
Br9 0.0308(5) 0.0226(5) 0.0154(4) 0.0027(4) 0.0063(4) -0.0085(4)
Br10 0.0374(5) 0.0236(5) 0.0183(4) 0.0034(4) 0.0062(4) -0.0090(4)
Br11 0.0270(5) 0.0422(6) 0.0210(5) 0.0076(4) 0.0033(4) -0.0009(4)
Br12 0.0383(6) 0.0407(8) 0.0237(5) 0.0110(5) 0.0127(4) 0.0077(5)
Br22 0.0383(6) 0.0407(8) 0.0237(5) 0.0110(5) 0.0127(4) 0.0077(5)
Br13 0.0390(5) 0.0261(5) 0.0177(4) 0.0079(4) 0.0028(4) -0.0115(4)
Br14 0.0636(7) 0.0246(5) 0.0141(4) 0.0026(4) 0.0084(4) -0.0148(5)
Br15 0.0872(9) 0.0409(7) 0.0212(5) 0.0036(5) 0.0075(6) 0.0141(6)
Br16 0.0549(7) 0.0385(6) 0.0236(5) -0.0017(4) 0.0150(5) -0.0192(5)
Br17 0.0662(7) 0.0362(6) 0.0136(4) 0.0048(4) 0.0046(5) -0.0242(5)
Br18 0.0334(5) 0.0227(5) 0.0143(4) 0.0055(4) 0.0031(4) -0.0074(4)
Br19 0.0688(8) 0.0337(6) 0.0167(5) 0.0055(4) 0.0069(5) -0.0206(5)
Br20 0.0352(5) 0.0424(6) 0.0277(5) 0.0179(5) 0.0103(4) -0.0008(5)
Br21 0.0356(5) 0.0289(5) 0.0223(5) 0.0104(4) 0.0027(4) -0.0038(4)
O1A 0.030(4) 0.024(3) 0.026(3) 0.007(3) 0.007(3) 0.000(3)
O1B 0.030(4) 0.024(3) 0.026(3) 0.007(3) 0.007(3) 0.000(3)
O2 0.029(3) 0.032(4) 0.020(3) 0.014(3) 0.011(3) 0.005(3)
C4 0.049(7) 0.029(6) 0.034(6) 0.010(5) 0.014(5) 0.001(5)
C5 0.039(6) 0.043(6) 0.043(6) 0.022(5) 0.018(5) 0.015(5)
C6 0.025(5) 0.049(7) 0.056(7) 0.011(6) 0.007(5) 0.008(5)
O3 0.047(4) 0.036(4) 0.043(4) 0.024(4) -0.005(3) -0.016(3)
C7 0.072(8) 0.044(7) 0.042(7) 0.026(6) 0.021(6) 0.013(6)
C8 0.096(12) 0.082(11) 0.090(12) 0.036(9) 0.030(10) 0.041(10)
C9 0.148(19) 0.162(19) 0.136(18) 0.074(15) 0.091(16) 0.088(16)
O4A 0.041(4) 0.037(4) 0.023(3) 0.020(3) -0.004(3) -0.009(3)
O4B 0.041(4) 0.037(4) 0.023(3) 0.020(3) -0.004(3) -0.009(3)
O5 0.034(4) 0.029(4) 0.025(3) 0.007(3) 0.011(3) -0.004(3)
C13 0.028(5) 0.044(6) 0.027(5) 0.011(5) 0.009(4) -0.008(5)
C14 0.040(6) 0.031(6) 0.023(5) 0.007(4) 0.000(4) -0.007(5)
C15 0.043(6) 0.039(6) 0.034(6) 0.000(5) 0.008(5) -0.003(5)
O6 0.038(4) 0.031(4) 0.046(4) 0.005(3) 0.002(3) 0.003(3)
O7 0.031(4) 0.033(4) 0.033(4) 0.005(3) 0.015(3) -0.002(3)
C19 0.053(8) 0.042(7) 0.082(10) 0.013(7) 0.028(7) 0.004(6)
C20 0.048(7) 0.058(8) 0.074(9) 0.020(7) 0.034(7) 0.017(6)
C21 0.084(11) 0.068(10) 0.131(15) 0.015(10) 0.048(11) -0.007(9)
O8 0.039(4) 0.026(3) 0.021(3) 0.007(3) 0.014(3) 0.000(3)
C22 0.024(5) 0.036(6) 0.024(5) 0.008(4) 0.011(4) 0.001(4)
C23 0.036(6) 0.058(8) 0.054(7) 0.015(6) 0.023(5) -0.012(5)
C24 0.073(10) 0.061(9) 0.134(14) 0.020(9) 0.072(10) 0.022(8)
O9 0.029(3) 0.026(3) 0.024(3) 0.011(3) 0.007(3) 0.004(3)
C25 0.038(6) 0.024(5) 0.016(4) 0.004(4) 0.002(4) -0.003(4)
C26 0.042(6) 0.032(6) 0.040(6) 0.022(5) 0.014(5) -0.003(5)
C27 0.036(6) 0.049(7) 0.063(8) 0.031(6) 0.010(6) 0.015(5)
O10A 0.052(5) 0.044(4) 0.023(4) 0.008(3) 0.020(3) 0.008(4)
O10B 0.052(5) 0.044(4) 0.023(4) 0.008(3) 0.020(3) 0.008(4)
O12A 0.042(4) 0.073(5) 0.019(4) 0.008(4) 0.001(3) 0.006(4)
O12B 0.042(4) 0.073(5) 0.019(4) 0.008(4) 0.001(3) 0.006(4)
O13 0.068(5) 0.024(4) 0.021(3) 0.003(3) 0.011(3) -0.012(3)
C37 0.104(10) 0.034(6) 0.028(6) 0.003(5) 0.039(6) -0.016(7)
C38 0.128(13) 0.043(8) 0.043(7) 0.018(6) 0.038(8) 0.002(8)
C39 0.24(2) 0.051(10) 0.122(15) 0.016(10) 0.135(17) 0.020(12)
O14 0.049(4) 0.027(4) 0.032(4) 0.011(3) -0.010(3) -0.009(3)
O15 0.044(4) 0.042(4) 0.037(4) -0.001(3) 0.023(3) -0.003(3)
O16 0.058(5) 0.041(4) 0.031(4) 0.020(3) 0.014(3) -0.001(4)
C46 0.061(8) 0.078(9) 0.037(7) 0.035(7) 0.011(6) 0.010(7)
C47 0.086(11) 0.105(12) 0.076(10) 0.062(10) 0.029(9) 0.032(10)
C48 0.108(15) 0.28(3) 0.105(15) 0.131(18) 0.049(12) 0.100(17)
O17 0.038(4) 0.023(4) 0.035(4) 0.011(3) -0.007(3) -0.001(3)
C49 0.032(6) 0.035(6) 0.036(6) 0.015(5) -0.002(5) -0.008(5)
C50 0.080(10) 0.061(9) 0.062(9) 0.018(7) 0.025(8) 0.001(8)
C51 0.083(11) 0.100(13) 0.095(12) 0.018(10) 0.027(10) 0.041(10)
O18 0.054(5) 0.042(5) 0.083(6) 0.023(4) 0.039(5) 0.002(4)
C52 0.061(9) 0.072(10) 0.120(13) 0.065(10) 0.022(9) 0.008(8)
C53 0.083(12) 0.053(9) 0.160(17) 0.032(11) 0.043(12) -0.016(8)
C54 0.095(13) 0.122(15) 0.17(2) 0.072(15) 0.082(14) 0.053(12)
O19 0.071(7) 0.038(6) 0.025(5) 0.015(4) 0.008(5) -0.005(5)

loop_
_atom_type_symbol
_atom_type_description
_atom_type_scat_dispersion_real
_atom_type_scat_dispersion_imag
_atom_type_scat_source
C C 0.0033 0.0016 'International Tables Vol C Tables 4.2.6.8 and 6.1.1.4'
H H 0.0000 0.0000 'International Tables Vol C Tables 4.2.6.8 and 6.1.1.4'
Br Br -0.2901 2.4595 'International Tables Vol C Tables 4.2.6.8 and 6.1.1.4'
Ce Ce -0.2486 2.6331 'International Tables Vol C Tables 4.2.6.8 and 6.1.1.4'
O O 0.0106 0.0060 'International Tables Vol C Tables 4.2.6.8 and 6.1.1.4'

loop_
_geom_angle_atom_site_label_1
_geom_angle_atom_site_label_2
_geom_angle_atom_site_label_3
_geom_angle
_geom_angle_site_symmetry_1
_geom_angle_site_symmetry_3
O2 Ce1 O1A 135.49(19) . .
O2 Ce1 Br1 73.23(13) . .
O1A Ce1 Br1 75.84(13) . .
O2 Ce1 Br2 74.06(13) . .
O1A Ce1 Br2 149.44(14) . .
Br1 Ce1 Br2 114.86(3) . .
O2 Ce1 Br2 118.77(14) . 2
O1A Ce1 Br2 81.51(13) . 2
Br1 Ce1 Br2 74.24(3) . 2
Br2 Ce1 Br2 74.84(3) . 2
O2 Ce1 Br3 144.07(13) . .
O1A Ce1 Br3 75.93(13) . .
Br1 Ce1 Br3 141.52(3) . .
Br2 Ce1 Br3 79.80(3) . .
Br2 Ce1 Br3 76.19(3) 2 .
O2 Ce1 Br4 78.90(14) . .
O1A Ce1 Br4 107.80(13) . .
Br1 Ce1 Br4 140.72(3) . .
Br2 Ce1 Br4 82.35(3) . .
Br2 Ce1 Br4 144.71(3) 2 .
Br3 Ce1 Br4 73.50(3) . .
O2 Ce1 Br18 71.89(13) . 2_666
O1A Ce1 Br18 69.27(13) . 2_666
Br1 Ce1 Br18 73.88(2) . 2_666
Br2 Ce1 Br18 140.18(3) . 2_666
Br2 Ce1 Br18 140.94(3) 2 2_666
Br3 Ce1 Br18 118.66(3) . 2_666
Br4 Ce1 Br18 71.45(2) . 2_666
O3 Ce2 O5 123.2(2) . .
O3 Ce2 O4A 145.5(2) . .
O5 Ce2 O4A 72.4(2) . .
O3 Ce2 Br6 76.31(17) . .
O5 Ce2 Br6 139.95(14) . .
O4A Ce2 Br6 112.73(16) . .
O3 Ce2 Br3 78.89(15) . .
O5 Ce2 Br3 74.40(14) . .
O4A Ce2 Br3 76.59(14) . .
Br6 Ce2 Br3 145.39(3) . .
O3 Ce2 Br5 71.63(15) . .
O5 Ce2 Br5 77.42(14) . .
O4A Ce2 Br5 141.91(14) . .
Br6 Ce2 Br5 77.22(3) . .
Br3 Ce2 Br5 116.93(3) . .
O3 Ce2 Br7 136.34(15) . .
O5 Ce2 Br7 72.28(14) . .
O4A Ce2 Br7 75.60(13) . .
Br6 Ce2 Br7 71.06(3) . .
Br3 Ce2 Br7 141.59(3) . .
Br5 Ce2 Br7 73.45(3) . .
O3 Ce2 Br4 76.16(17) . .
O5 Ce2 Br4 137.53(13) . .
O4A Ce2 Br4 73.82(15) . .
Br6 Ce2 Br4 77.52(3) . .
Br3 Ce2 Br4 73.37(3) . .
Br5 Ce2 Br4 142.79(3) . .
Br7 Ce2 Br4 122.30(3) . .
O7 Ce3 O6 133.1(2) . .
O7 Ce3 Br8B 96.6(2) . .
O6 Ce3 Br8B 92.2(2) . .
O7 Ce3 Br8A 109.64(16) . .
O6 Ce3 Br8A 77.21(18) . .
Br8B Ce3 Br8A 15.46(15) . .
O7 Ce3 Br5 149.11(14) . .
O6 Ce3 Br5 75.87(15) . .
Br8B Ce3 Br5 91.74(14) . .
Br8A Ce3 Br5 84.34(5) . .
O7 Ce3 Br6 77.61(14) . .
O6 Ce3 Br6 147.05(16) . .
Br8B Ce3 Br6 69.30(17) . .
Br8A Ce3 Br6 80.97(7) . .
Br5 Ce3 Br6 77.68(3) . .
O7 Ce3 Br9 76.93(14) . .
O6 Ce3 Br9 70.70(16) . .
Br8B Ce3 Br9 146.09(13) . .
Br8A Ce3 Br9 138.96(6) . .
Br5 Ce3 Br9 111.01(3) . .
Br6 Ce3 Br9 138.34(3) . .
O7 Ce3 Br7 80.41(14) . .
O6 Ce3 Br7 119.17(16) . .
Br8B Ce3 Br7 139.83(16) . .
Br8A Ce3 Br7 147.54(5) . .
Br5 Ce3 Br7 74.21(3) . .
Br6 Ce3 Br7 70.97(3) . .
Br9 Ce3 Br7 72.69(2) . .
O7 Ce3 Br10 67.49(14) . .
O6 Ce3 Br10 70.81(15) . .
Br8B Ce3 Br10 74.67(12) . .
Br8A Ce3 Br10 73.64(4) . .
Br5 Ce3 Br10 143.23(3) . .
Br6 Ce3 Br10 125.62(3) . .
Br9 Ce3 Br10 72.12(2) . .
Br7 Ce3 Br10 136.55(3) . .
O9 Ce4 O8 69.6(2) . .
O9 Ce4 Br22 74.0(5) . .
O8 Ce4 Br22 142.7(5) . .
O9 Ce4 Br13 75.60(13) . .
O8 Ce4 Br13 74.36(13) . .
Br22 Ce4 Br13 89.3(6) . .
O9 Ce4 Br11 141.08(14) . .
O8 Ce4 Br11 72.40(15) . .
Br22 Ce4 Br11 144.7(5) . .
Br13 Ce4 Br11 101.98(3) . .
O9 Ce4 Br12 73.04(14) . .
O8 Ce4 Br12 141.17(14) . .
Br22 Ce4 Br12 18.1(6) . .
Br13 Ce4 Br12 106.22(3) . .
Br11 Ce4 Br12 141.02(3) . .
O9 Ce4 Br9 75.55(13) . .
O8 Ce4 Br9 75.10(13) . .
Br22 Ce4 Br9 103.5(6) . .
Br13 Ce4 Br9 143.60(3) . .
Br11 Ce4 Br9 87.09(3) . .
Br12 Ce4 Br9 85.92(3) . .
O9 Ce4 Br14 134.37(14) . .
O8 Ce4 Br14 133.02(14) . .
Br22 Ce4 Br14 70.9(5) . .
Br13 Ce4 Br14 75.66(3) . .
Br11 Ce4 Br14 79.54(3) . .
Br12 Ce4 Br14 81.98(3) . .
Br9 Ce4 Br14 140.68(3) . .
O9 Ce4 Br10 131.54(13) . .
O8 Ce4 Br10 130.25(14) . .
Br22 Ce4 Br10 81.0(5) . .
Br13 Ce4 Br10 145.47(3) . .
Br11 Ce4 Br10 70.74(3) . .
Br12 Ce4 Br10 70.75(3) . .
Br9 Ce4 Br10 70.84(2) . .
Br14 Ce4 Br10 69.85(3) . .
O10A Ce5 O11A 95.1(3) . .
O10A Ce5 O12A 135.3(2) . .
O11A Ce5 O12A 94.7(3) . .
O10A Ce5 O11B 77.4(5) . .
O11A Ce5 O11B 18.7(5) . .
O12A Ce5 O11B 111.5(5) . .
O10A Ce5 O11C 126.4(6) . .
O11A Ce5 O11C 34.9(6) . .
O12A Ce5 O11C 61.9(6) . .
O11B Ce5 O11C 53.5(7) . .
O10A Ce5 Br17 96.97(16) . .
O11A Ce5 Br17 149.3(3) . .
O12A Ce5 Br17 96.30(18) . .
O11B Ce5 Br17 145.8(5) . .
O11C Ce5 Br17 135.4(5) . .
O10A Ce5 Br16 75.57(14) . .
O11A Ce5 Br16 82.4(3) . .
O12A Ce5 Br16 149.01(15) . .
O11B Ce5 Br16 72.5(5) . .
O11C Ce5 Br16 104.7(6) . .
Br17 Ce5 Br16 73.46(3) . .
O10A Ce5 Br15 149.17(14) . .
O11A Ce5 Br15 81.4(3) . .
O12A Ce5 Br15 75.46(15) . .
O11B Ce5 Br15 93.8(5) . .
O11C Ce5 Br15 63.5(6) . .
Br17 Ce5 Br15 73.79(3) . .
Br16 Ce5 Br15 73.60(3) . .
O10A Ce5 Br14 72.07(15) . .
O11A Ce5 Br14 140.0(3) . .
O12A Ce5 Br14 72.56(17) . .
O11B Ce5 Br14 135.4(5) . .
O11C Ce5 Br14 127.8(6) . .
Br17 Ce5 Br14 70.78(3) . .
Br16 Ce5 Br14 127.48(4) . .
Br15 Ce5 Br14 128.41(4) . .
O10A Ce5 Br10 70.83(15) . .
O11A Ce5 Br10 69.0(3) . .
O12A Ce5 Br10 72.47(16) . .
O11B Ce5 Br10 68.7(4) . .
O11C Ce5 Br10 72.1(6) . .
Br17 Ce5 Br10 141.77(3) . .
Br16 Ce5 Br10 132.87(3) . .
Br15 Ce5 Br10 133.62(4) . .
Br14 Ce5 Br10 70.99(3) . .
O13 Ce6 O15 81.5(2) . .
O13 Ce6 O14 103.4(2) . .
O15 Ce6 O14 136.0(2) . .
O13 Ce6 Br19 141.21(14) . .
O15 Ce6 Br19 72.48(16) . .
O14 Ce6 Br19 78.09(15) . .
O13 Ce6 Br15 81.56(15) . .
O15 Ce6 Br15 76.98(15) . .
O14 Ce6 Br15 146.89(14) . .
Br19 Ce6 Br15 118.45(4) . .
O13 Ce6 Br17 145.93(14) . .
O15 Ce6 Br17 115.03(15) . .
O14 Ce6 Br17 85.35(16) . .
Br19 Ce6 Br17 72.58(3) . .
Br15 Ce6 Br17 74.25(3) . .
O13 Ce6 Br16 77.50(16) . .
O15 Ce6 Br16 146.35(16) . .
O14 Ce6 Br16 75.06(14) . .
Br19 Ce6 Br16 137.60(4) . .
Br15 Ce6 Br16 74.18(4) . .
Br17 Ce6 Br16 73.09(3) . .
O13 Ce6 Br18 68.43(14) . .
O15 Ce6 Br18 72.46(15) . .
O14 Ce6 Br18 69.28(15) . .
Br19 Ce6 Br18 76.46(3) . .
Br15 Ce6 Br18 139.59(3) . .
Br17 Ce6 Br18 143.32(3) . .
Br16 Ce6 Br18 121.89(3) . .
O17 Ce7 O18 70.9(2) . .
O17 Ce7 O16 70.4(2) . .
O18 Ce7 O16 70.1(3) . .
O17 Ce7 Br19 141.69(15) . .
O18 Ce7 Br19 90.13(19) . .
O16 Ce7 Br19 71.90(15) . .
O17 Ce7 Br21 82.55(16) . .
O18 Ce7 Br21 142.02(19) . .
O16 Ce7 Br21 75.72(16) . .
Br19 Ce7 Br21 94.78(3) . .
O17 Ce7 Br20 124.51(15) . .
O18 Ce7 Br20 74.78(19) . .
O16 Ce7 Br20 133.45(17) . .
Br19 Ce7 Br20 78.67(3) . .
Br21 Ce7 Br20 143.07(3) . .
O17 Ce7 Br1 73.34(15) . 2_666
O18 Ce7 Br1 108.0(2) . 2_666
O16 Ce7 Br1 142.05(16) . 2_666
Br19 Ce7 Br1 144.97(3) . 2_666
Br21 Ce7 Br1 88.94(3) . 2_666
Br20 Ce7 Br1 77.66(3) . 2_666
O17 Ce7 Br18 137.08(16) . .
O18 Ce7 Br18 146.35(18) . .
O16 Ce7 Br18 129.76(15) . .
Br19 Ce7 Br18 75.09(3) . .
Br21 Ce7 Br18 70.44(3) . .
Br20 Ce7 Br18 72.77(3) . .
Br1 Ce7 Br18 73.45(2) 2_666 .
Ce1 Br1 Ce7 111.04(3) . 2_666
Ce1 Br2 Ce1 105.16(3) . 2
Ce2 Br3 Ce1 107.26(3) . .
Ce1 Br4 Ce2 105.54(3) . .
Ce3 Br5 Ce2 91.80(3) . .
Ce2 Br6 Ce3 92.43(3) . .
Ce3 Br7 Ce2 90.79(3) . .
Br8B Br8A Ce3 79.9(5) . .
Br8A Br8B Ce3 84.6(6) . .
Ce4 Br9 Ce3 112.12(3) . .
Ce5 Br10 Ce3 148.26(3) . .
Ce5 Br10 Ce4 106.80(3) . .
Ce3 Br10 Ce4 104.92(3) . .
Br22 Br12 Ce4 74.4(15) . .
Br12 Br22 Ce4 87.5(17) . .
Ce4 Br14 Ce5 112.36(3) . .
Ce6 Br15 Ce5 92.40(4) . .
Ce5 Br16 Ce6 92.11(3) . .
Ce5 Br17 Ce6 92.39(3) . .
Ce6 Br18 Ce1 157.02(3) . 2_666
Ce6 Br18 Ce7 100.02(3) . .
Ce1 Br18 Ce7 101.51(3) 2_666 .
Ce7 Br19 Ce6 107.97(3) . .
C1A O1A Ce1 140.3(8) . .
O1A C1A C2A 110.0(10) . .
O1A C1A H1A1 109.7 . .
C2A C1A H1A1 109.7 . .
O1A C1A H1A2 109.7 . .
C2A C1A H1A2 109.7 . .
H1A1 C1A H1A2 108.2 . .
C3A C2A C1A 108.2(12) . .
C3A C2A H2A1 110.1 . .
C1A C2A H2A1 110.1 . .
C3A C2A H2A2 110.1 . .
C1A C2A H2A2 110.1 . .
H2A1 C2A H2A2 108.4 . .
C2A C3A H3A1 109.5 . .
C2A C3A H3A2 109.5 . .
H3A1 C3A H3A2 109.5 . .
C2A C3A H3A3 109.5 . .
H3A1 C3A H3A3 109.5 . .
H3A2 C3A H3A3 109.5 . .
C2B C1B H1B1 108.3 . .
C2B C1B H1B2 108.3 . .
H1B1 C1B H1B2 107.4 . .
C1B C2B C3B 112(2) . .
C1B C2B H2B1 109.2 . .
C3B C2B H2B1 109.2 . .
C1B C2B H2B2 109.2 . .
C3B C2B H2B2 109.2 . .
H2B1 C2B H2B2 107.9 . .
C2B C3B H3B1 109.5 . .
C2B C3B H3B2 109.5 . .
H3B1 C3B H3B2 109.5 . .
C2B C3B H3B3 109.5 . .
H3B1 C3B H3B3 109.5 . .
H3B2 C3B H3B3 109.5 . .
C4 O2 Ce1 131.9(5) . .
O2 C4 C5 112.4(8) . .
O2 C4 H4A 109.1 . .
C5 C4 H4A 109.1 . .
O2 C4 H4B 109.1 . .
C5 C4 H4B 109.1 . .
H4A C4 H4B 107.9 . .
C4 C5 C6 112.6(8) . .
C4 C5 H5A 109.1 . .
C6 C5 H5A 109.1 . .
C4 C5 H5B 109.1 . .
C6 C5 H5B 109.1 . .
H5A C5 H5B 107.8 . .
C5 C6 H6A 109.5 . .
C5 C6 H6B 109.5 . .
H6A C6 H6B 109.5 . .
C5 C6 H6C 109.5 . .
H6A C6 H6C 109.5 . .
H6B C6 H6C 109.5 . .
C7 O3 Ce2 137.0(6) . .
O3 C7 C8 113.7(11) . .
O3 C7 H7A 108.8 . .
C8 C7 H7A 108.8 . .
O3 C7 H7B 108.8 . .
C8 C7 H7B 108.8 . .
H7A C7 H7B 107.7 . .
C7 C8 C9 112.6(13) . .
C7 C8 H8A 109.1 . .
C9 C8 H8A 109.1 . .
C7 C8 H8B 109.1 . .
C9 C8 H8B 109.1 . .
H8A C8 H8B 107.8 . .
C8 C9 H9A 109.5 . .
C8 C9 H9B 109.5 . .
H9A C9 H9B 109.5 . .
C8 C9 H9C 109.5 . .
H9A C9 H9C 109.5 . .
H9B C9 H9C 109.5 . .
C10A O4A Ce2 141.6(6) . .
O4A C10A C11A 99.4(9) . .
O4A C10A H10A 111.9 . .
C11A C10A H10A 111.9 . .
O4A C10A H10B 111.9 . .
C11A C10A H10B 111.9 . .
H10A C10A H10B 109.6 . .
C10A C11A C12A 104.2(14) . .
C10A C11A H11A 110.9 . .
C12A C11A H11A 110.9 . .
C10A C11A H11B 110.9 . .
C12A C11A H11B 110.9 . .
H11A C11A H11B 108.9 . .
C11A C12A H12A 109.5 . .
C11A C12A H12B 109.5 . .
H12A C12A H12B 109.5 . .
C11A C12A H12C 109.5 . .
H12A C12A H12C 109.5 . .
H12B C12A H12C 109.5 . .
C12B C11B H11C 110.1 . .
C12B C11B H11D 110.1 . .
H11C C11B H11D 108.4 . .
C11B C12B H12D 109.5 . .
C11B C12B H12E 109.5 . .
H12D C12B H12E 109.5 . .
C11B C12B H12F 109.5 . .
H12D C12B H12F 109.5 . .
H12E C12B H12F 109.5 . .
C13 O5 Ce2 130.2(5) . .
O5 C13 C14 112.4(8) . .
O5 C13 H13A 109.1 . .
C14 C13 H13A 109.1 . .
O5 C13 H13B 109.1 . .
C14 C13 H13B 109.1 . .
H13A C13 H13B 107.8 . .
C13 C14 C15 112.4(8) . .
C13 C14 H14A 109.1 . .
C15 C14 H14A 109.1 . .
C13 C14 H14B 109.1 . .
C15 C14 H14B 109.1 . .
H14A C14 H14B 107.8 . .
C14 C15 H15A 109.5 . .
C14 C15 H15B 109.5 . .
H15A C15 H15B 109.5 . .
C14 C15 H15C 109.5 . .
H15A C15 H15C 109.5 . .
H15B C15 H15C 109.5 . .
C16 O6 Ce3 132.6(7) . .
O6 C16 C17 112.8(13) . .
O6 C16 H16A 109.0 . .
C17 C16 H16A 109.0 . .
O6 C16 H16B 109.0 . .
C17 C16 H16B 109.0 . .
H16A C16 H16B 107.8 . .
C18 C17 C16 118.3(18) . .
C18 C17 H17A 107.7 . .
C16 C17 H17A 107.7 . .
C18 C17 H17B 107.7 . .
C16 C17 H17B 107.7 . .
H17A C17 H17B 107.1 . .
C17 C18 H18A 109.5 . .
C17 C18 H18B 109.5 . .
H18A C18 H18B 109.5 . .
C17 C18 H18C 109.5 . .
H18A C18 H18C 109.5 . .
H18B C18 H18C 109.5 . .
C19 O7 Ce3 130.9(6) . .
O7 C19 C20 113.0(10) . .
O7 C19 H19A 109.0 . .
C20 C19 H19A 109.0 . .
O7 C19 H19B 109.0 . .
C20 C19 H19B 109.0 . .
H19A C19 H19B 107.8 . .
C19 C20 C21 109.9(11) . .
C19 C20 H20A 109.7 . .
C21 C20 H20A 109.7 . .
C19 C20 H20B 109.7 . .
C21 C20 H20B 109.7 . .
H20A C20 H20B 108.2 . .
C20 C21 H21A 109.5 . .
C20 C21 H21B 109.5 . .
H21A C21 H21B 109.5 . .
C20 C21 H21C 109.5 . .
H21A C21 H21C 109.5 . .
H21B C21 H21C 109.5 . .
C22 O8 Ce4 134.1(5) . .
O8 C22 C23 114.5(8) . .
O8 C22 H22A 108.6 . .
C23 C22 H22A 108.6 . .
O8 C22 H22B 108.6 . .
C23 C22 H22B 108.6 . .
H22A C22 H22B 107.6 . .
C22 C23 C24 110.9(9) . .
C22 C23 H23A 109.5 . .
C24 C23 H23A 109.5 . .
C22 C23 H23B 109.5 . .
C24 C23 H23B 109.5 . .
H23A C23 H23B 108.0 . .
C23 C24 H24A 109.5 . .
C23 C24 H24B 109.5 . .
H24A C24 H24B 109.5 . .
C23 C24 H24C 109.5 . .
H24A C24 H24C 109.5 . .
H24B C24 H24C 109.5 . .
C25 O9 Ce4 129.6(5) . .
O9 C25 C26 113.7(7) . .
O9 C25 H25A 108.8 . .
C26 C25 H25A 108.8 . .
O9 C25 H25B 108.8 . .
C26 C25 H25B 108.8 . .
H25A C25 H25B 107.7 . .
C25 C26 C27 111.1(8) . .
C25 C26 H26A 109.4 . .
C27 C26 H26A 109.4 . .
C25 C26 H26B 109.4 . .
C27 C26 H26B 109.4 . .
H26A C26 H26B 108.0 . .
C26 C27 H27A 109.5 . .
C26 C27 H27B 109.5 . .
H27A C27 H27B 109.5 . .
C26 C27 H27C 109.5 . .
H27A C27 H27C 109.5 . .
H27B C27 H27C 109.5 . .
C28A O10A Ce5 130.9(8) . .
O10A C28A C29A 107.5(12) . .
O10A C28A H28A 110.2 . .
C29A C28A H28A 110.2 . .
O10A C28A H28B 110.2 . .
C29A C28A H28B 110.2 . .
H28A C28A H28B 108.5 . .
C28A C29A C30A 105.7(16) . .
C28A C29A H29A 110.6 . .
C30A C29A H29A 110.6 . .
C28A C29A H29B 110.6 . .
C30A C29A H29B 110.6 . .
H29A C29A H29B 108.7 . .
C29A C30A H30A 109.5 . .
C29A C30A H30B 109.5 . .
H30A C30A H30B 109.5 . .
C29A C30A H30C 109.5 . .
H30A C30A H30C 109.5 . .
H30B C30A H30C 109.5 . .
C29B C28B H28C 109.5 . .
C29B C28B H28D 109.5 . .
H28C C28B H28D 108.1 . .
C28B C29B C30B 108(2) . .
C28B C29B H29C 110.0 . .
C30B C29B H29C 110.0 . .
C28B C29B H29D 110.0 . .
C30B C29B H29D 110.0 . .
H29C C29B H29D 108.4 . .
C29B C30B H30D 109.5 . .
C29B C30B H30E 109.5 . .
H30D C30B H30E 109.5 . .
C29B C30B H30F 109.5 . .
H30D C30B H30F 109.5 . .
H30E C30B H30F 109.5 . .
C31A O11A Ce5 134.1(13) . .
O11A C31A C32A 120.2(16) . .
O11A C31A H31A 107.3 . .
C32A C31A H31A 107.3 . .
O11A C31A H31B 107.3 . .
C32A C31A H31B 107.3 . .
H31A C31A H31B 106.9 . .
C31A C32A C33A 113.2(16) . .
C31A C32A H32A 108.9 . .
C33A C32A H32A 108.9 . .
C31A C32A H32B 108.9 . .
C33A C32A H32B 108.9 . .
H32A C32A H32B 107.8 . .
C32A C33A H33A 109.5 . .
C32A C33A H33B 109.5 . .
H33A C33A H33B 109.5 . .
C32A C33A H33C 109.5 . .
H33A C33A H33C 109.5 . .
H33B C33A H33C 109.5 . .
C31B O11B Ce5 143(3) . .
O11B C31B C32B 104(2) . .
O11B C31B H31C 110.9 . .
C32B C31B H31C 110.9 . .
O11B C31B H31D 110.9 . .
C32B C31B H31D 110.9 . .
H31C C31B H31D 108.9 . .
C31B C32B C33B 116(3) . .
C31B C32B H32C 108.2 . .
C33B C32B H32C 108.2 . .
C31B C32B H32D 108.2 . .
C33B C32B H32D 108.2 . .
H32C C32B H32D 107.3 . .
C32B C33B H33D 109.5 . .
C32B C33B H33E 109.5 . .
H33D C33B H33E 109.5 . .
C32B C33B H33F 109.5 . .
H33D C33B H33F 109.5 . .
H33E C33B H33F 109.5 . .
C31C O11C Ce5 158(3) . .
O11C C31C C32C 126(2) . .
O11C C31C H31E 105.8 . .
C32C C31C H31E 105.8 . .
O11C C31C H31F 105.8 . .
C32C C31C H31F 105.8 . .
H31E C31C H31F 106.2 . .
C31C C32C C33C 110(2) . .
C31C C32C H32E 109.7 . .
C33C C32C H32E 109.7 . .
C31C C32C H32F 109.7 . .
C33C C32C H32F 109.7 . .
H32E C32C H32F 108.2 . .
C32C C33C H33G 109.5 . .
C32C C33C H33H 109.5 . .
H33G C33C H33H 109.5 . .
C32C C33C H33I 109.5 . .
H33G C33C H33I 109.5 . .
H33H C33C H33I 109.5 . .
O20 C58 C59 120.391(4) . .
C60 C59 C58 120.421(4) . .
C34A O12A Ce5 127.0(12) . .
O12A C34A C35A 109.8(18) . .
O12A C34A H34A 109.7 . .
C35A C34A H34A 109.7 . .
O12A C34A H34B 109.7 . .
C35A C34A H34B 109.7 . .
H34A C34A H34B 108.2 . .
C34A C35A C36A 102.3(18) . .
C34A C35A H35A 111.3 . .
C36A C35A H35A 111.3 . .
C34A C35A H35B 111.3 . .
C36A C35A H35B 111.3 . .
H35A C35A H35B 109.2 . .
C35A C36A H36A 109.5 . .
C35A C36A H36B 109.5 . .
H36A C36A H36B 109.5 . .
C35A C36A H36C 109.5 . .
H36A C36A H36C 109.5 . .
H36B C36A H36C 109.5 . .
C35B C34B H34C 110.5 . .
C35B C34B H34D 110.5 . .
H34C C34B H34D 108.7 . .
C34B C35B C36B 109(2) . .
C34B C35B H35C 109.9 . .
C36B C35B H35C 109.9 . .
C34B C35B H35D 109.9 . .
C36B C35B H35D 109.9 . .
H35C C35B H35D 108.3 . .
C35B C36B H36D 109.5 . .
C35B C36B H36E 109.5 . .
H36D C36B H36E 109.5 . .
C35B C36B H36F 109.5 . .
H36D C36B H36F 109.5 . .
H36E C36B H36F 109.5 . .
C37 O13 Ce6 130.1(5) . .
O13 C37 C38 112.4(10) . .
O13 C37 H37A 109.1 . .
C38 C37 H37A 109.1 . .
O13 C37 H37B 109.1 . .
C38 C37 H37B 109.1 . .
H37A C37 H37B 107.9 . .
C37 C38 C39 111.9(13) . .
C37 C38 H38A 109.2 . .
C39 C38 H38A 109.2 . .
C37 C38 H38B 109.2 . .
C39 C38 H38B 109.2 . .
H38A C38 H38B 107.9 . .
C38 C39 H39A 109.5 . .
C38 C39 H39B 109.5 . .
H39A C39 H39B 109.5 . .
C38 C39 H39C 109.5 . .
H39A C39 H39C 109.5 . .
H39B C39 H39C 109.5 . .
C40 O14 Ce6 124.2(8) . .
O14 C40 C41 110.4(13) . .
O14 C40 H40A 109.6 . .
C41 C40 H40A 109.6 . .
O14 C40 H40B 109.6 . .
C41 C40 H40B 109.6 . .
H40A C40 H40B 108.1 . .
C40 C41 C42 112.5(14) . .
C40 C41 H41A 109.1 . .
C42 C41 H41A 109.1 . .
C40 C41 H41B 109.1 . .
C42 C41 H41B 109.1 . .
H41A C41 H41B 107.8 . .
C41 C42 H42A 109.5 . .
C41 C42 H42B 109.5 . .
H42A C42 H42B 109.5 . .
C41 C42 H42C 109.5 . .
H42A C42 H42C 109.5 . .
H42B C42 H42C 109.5 . .
C43 O15 Ce6 128.4(8) . .
O15 C43 C44 117.2(13) . .
O15 C43 H43A 108.0 . .
C44 C43 H43A 108.0 . .
O15 C43 H43B 108.0 . .
C44 C43 H43B 108.0 . .
H43A C43 H43B 107.3 . .
C43 C44 C45 115.0(15) . .
C43 C44 H44A 108.5 . .
C45 C44 H44A 108.5 . .
C43 C44 H44B 108.5 . .
C45 C44 H44B 108.5 . .
H44A C44 H44B 107.5 . .
C44 C45 H45A 109.5 . .
C44 C45 H45B 109.5 . .
H45A C45 H45B 109.5 . .
C44 C45 H45C 109.5 . .
H45A C45 H45C 109.5 . .
H45B C45 H45C 109.5 . .
C46 O16 Ce7 128.3(6) . .
C47 C46 O16 113.3(11) . .
C47 C46 H46A 108.9 . .
O16 C46 H46A 108.9 . .
C47 C46 H46B 108.9 . .
O16 C46 H46B 108.9 . .
H46A C46 H46B 107.7 . .
C46 C47 C48 111.8(14) . .
C46 C47 H47A 109.2 . .
C48 C47 H47A 109.2 . .
C46 C47 H47B 109.2 . .
C48 C47 H47B 109.2 . .
H47A C47 H47B 107.9 . .
C47 C48 H48A 109.5 . .
C47 C48 H48B 109.5 . .
H48A C48 H48B 109.5 . .
C47 C48 H48C 109.5 . .
H48A C48 H48C 109.5 . .
H48B C48 H48C 109.5 . .
C49 O17 Ce7 133.5(5) . .
O17 C49 C50 113.9(9) . .
O17 C49 H49A 108.8 . .
C50 C49 H49A 108.8 . .
O17 C49 H49B 108.8 . .
C50 C49 H49B 108.8 . .
H49A C49 H49B 107.7 . .
C49 C50 C51 115.3(12) . .
C49 C50 H50A 108.4 . .
C51 C50 H50A 108.4 . .
C49 C50 H50B 108.4 . .
C51 C50 H50B 108.4 . .
H50A C50 H50B 107.5 . .
C50 C51 H51A 109.5 . .
C50 C51 H51B 109.5 . .
H51A C51 H51B 109.5 . .
C50 C51 H51C 109.5 . .
H51A C51 H51C 109.5 . .
H51B C51 H51C 109.5 . .
C52 O18 Ce7 129.6(7) . .
C53 C52 O18 109.9(14) . .
C53 C52 H52A 109.7 . .
O18 C52 H52A 109.7 . .
C53 C52 H52B 109.7 . .
O18 C52 H52B 109.7 . .
H52A C52 H52B 108.2 . .
C52 C53 C54 106.6(15) . .
C52 C53 H53A 110.4 . .
C54 C53 H53A 110.4 . .
C52 C53 H53B 110.4 . .
C54 C53 H53B 110.4 . .
H53A C53 H53B 108.6 . .
O19 C55 C56 109.3(11) . .
O19 C55 H55A 109.8 . .
C56 C55 H55A 109.8 . .
O19 C55 H55B 109.8 . .
C56 C55 H55B 109.8 . .
H55A C55 H55B 108.3 . .
C55 C56 C57 112.5(12) . .
C55 C56 H56A 109.1 . .
C57 C56 H56A 109.1 . .
C55 C56 H56B 109.1 . .
C57 C56 H56B 109.1 . .
H56A C56 H56B 107.8 . .
C56 C57 H57A 109.5 . .
C56 C57 H57B 109.5 . .
H57A C57 H57B 109.5 . .
C56 C57 H57C 109.5 . .
H57A C57 H57C 109.5 . .
H57B C57 H57C 109.5 . .

loop_
_geom_bond_atom_site_label_1
_geom_bond_atom_site_label_2
_geom_bond_distance
_geom_bond_site_symmetry_2
Ce1 O2 2.469(6) .
Ce1 O1A 2.489(6) .
Ce1 Br1 3.0002(10) .
Ce1 Br2 3.0028(10) .
Ce1 Br2 3.0325(10) 2
Ce1 Br3 3.0438(10) .
Ce1 Br4 3.0453(10) .
Ce1 Br18 3.1932(9) 2_666
Ce2 O3 2.455(7) .
Ce2 O5 2.486(6) .
Ce2 O4A 2.493(6) .
Ce2 Br6 3.0099(11) .
Ce2 Br3 3.0155(10) .
Ce2 Br5 3.0565(11) .
Ce2 Br7 3.0641(10) .
Ce2 Br4 3.0823(10) .
Ce3 O7 2.490(7) .
Ce3 O6 2.512(7) .
Ce3 Br8B 2.916(6) .
Ce3 Br8A 2.9483(19) .
Ce3 Br5 3.0110(11) .
Ce3 Br6 3.0257(11) .
Ce3 Br9 3.0381(10) .
Ce3 Br7 3.0560(9) .
Ce3 Br10 3.1099(10) .
Ce4 O9 2.490(6) .
Ce4 O8 2.507(6) .
Ce4 Br22 2.90(2) .
Ce4 Br13 2.9684(10) .
Ce4 Br11 2.9905(11) .
Ce4 Br12 3.0066(12) .
Ce4 Br9 3.0150(9) .
Ce4 Br14 3.0199(10) .
Ce4 Br10 3.2227(10) .
Ce5 O10A 2.455(7) .
Ce5 O11A 2.456(11) .
Ce5 O12A 2.468(7) .
Ce5 O11B 2.54(2) .
Ce5 O11C 2.84(3) .
Ce5 Br17 3.0166(11) .
Ce5 Br16 3.0277(12) .
Ce5 Br15 3.0500(13) .
Ce5 Br14 3.0765(11) .
Ce5 Br10 3.0852(10) .
Ce6 O13 2.470(6) .
Ce6 O15 2.491(7) .
Ce6 O14 2.498(7) .
Ce6 Br19 2.9990(11) .
Ce6 Br15 2.9998(13) .
Ce6 Br17 3.0341(10) .
Ce6 Br16 3.0370(11) .
Ce6 Br18 3.1045(10) .
Ce7 O17 2.461(6) .
Ce7 O18 2.463(7) .
Ce7 O16 2.560(6) .
Ce7 Br19 2.9823(11) .
Ce7 Br21 2.9823(12) .
Ce7 Br20 2.9923(12) .
Ce7 Br1 3.0152(10) 2_666
Ce7 Br18 3.2095(10) .
Br1 Ce7 3.0152(10) 2_666
Br2 Ce1 3.0326(10) 2
Br8A Br8B 0.790(7) .
Br12 Br22 0.94(3) .
Br18 Ce1 3.1932(9) 2_666
O1A C1A 1.448(11) .
C1A C2A 1.547(12) .
C1A H1A1 0.9900 .
C1A H1A2 0.9900 .
C2A C3A 1.526(13) .
C2A H2A1 0.9900 .
C2A H2A2 0.9900 .
C3A H3A1 0.9800 .
C3A H3A2 0.9800 .
C3A H3A3 0.9800 .
C1B C2B 1.514(15) .
C1B H1B1 0.9900 .
C1B H1B2 0.9900 .
C2B C3B 1.545(15) .
C2B H2B1 0.9900 .
C2B H2B2 0.9900 .
C3B H3B1 0.9800 .
C3B H3B2 0.9800 .
C3B H3B3 0.9800 .
O2 C4 1.453(11) .
C4 C5 1.511(13) .
C4 H4A 0.9900 .
C4 H4B 0.9900 .
C5 C6 1.533(14) .
C5 H5A 0.9900 .
C5 H5B 0.9900 .
C6 H6A 0.9800 .
C6 H6B 0.9800 .
C6 H6C 0.9800 .
O3 C7 1.456(11) .
C7 C8 1.471(17) .
C7 H7A 0.9900 .
C7 H7B 0.9900 .
C8 C9 1.482(19) .
C8 H8A 0.9900 .
C8 H8B 0.9900 .
C9 H9A 0.9800 .
C9 H9B 0.9800 .
C9 H9C 0.9800 .
O4A C10A 1.455(8) .
C10A C11A 1.510(13) .
C10A H10A 0.9900 .
C10A H10B 0.9900 .
C11A C12A 1.554(14) .
C11A H11A 0.9900 .
C11A H11B 0.9900 .
C12A H12A 0.9800 .
C12A H12B 0.9800 .
C12A H12C 0.9800 .
C11B C12B 1.558(14) .
C11B H11C 0.9900 .
C11B H11D 0.9900 .
C12B H12D 0.9800 .
C12B H12E 0.9800 .
C12B H12F 0.9800 .
O5 C13 1.436(11) .
C13 C14 1.511(12) .
C13 H13A 0.9900 .
C13 H13B 0.9900 .
C14 C15 1.538(14) .
C14 H14A 0.9900 .
C14 H14B 0.9900 .
C15 H15A 0.9800 .
C15 H15B 0.9800 .
C15 H15C 0.9800 .
O6 C16 1.460(15) .
C16 C17 1.47(2) .
C16 H16A 0.9900 .
C16 H16B 0.9900 .
C17 C18 1.40(2) .
C17 H17A 0.9900 .
C17 H17B 0.9900 .
C18 H18A 0.9800 .
C18 H18B 0.9800 .
C18 H18C 0.9800 .
O7 C19 1.461(13) .
C19 C20 1.471(15) .
C19 H19A 0.9900 .
C19 H19B 0.9900 .
C20 C21 1.504(17) .
C20 H20A 0.9900 .
C20 H20B 0.9900 .
C21 H21A 0.9800 .
C21 H21B 0.9800 .
C21 H21C 0.9800 .
O8 C22 1.435(11) .
C22 C23 1.505(12) .
C22 H22A 0.9900 .
C22 H22B 0.9900 .
C23 C24 1.515(16) .
C23 H23A 0.9900 .
C23 H23B 0.9900 .
C24 H24A 0.9800 .
C24 H24B 0.9800 .
C24 H24C 0.9800 .
O9 C25 1.454(10) .
C25 C26 1.493(13) .
C25 H25A 0.9900 .
C25 H25B 0.9900 .
C26 C27 1.519(13) .
C26 H26A 0.9900 .
C26 H26B 0.9900 .
C27 H27A 0.9800 .
C27 H27B 0.9800 .
C27 H27C 0.9800 .
O10A C28A 1.450(12) .
C28A C29A 1.547(14) .
C28A H28A 0.9900 .
C28A H28B 0.9900 .
C29A C30A 1.551(14) .
C29A H29A 0.9900 .
C29A H29B 0.9900 .
C30A H30A 0.9800 .
C30A H30B 0.9800 .
C30A H30C 0.9800 .
C28B C29B 1.528(14) .
C28B H28C 0.9900 .
C28B H28D 0.9900 .
C29B C30B 1.551(15) .
C29B H29C 0.9900 .
C29B H29D 0.9900 .
C30B H30D 0.9800 .
C30B H30E 0.9800 .
C30B H30F 0.9800 .
O11A C31A 1.434(11) .
C31A C32A 1.526(12) .
C31A H31A 0.9900 .
C31A H31B 0.9900 .
C32A C33A 1.538(12) .
C32A H32A 0.9900 .
C32A H32B 0.9900 .
C33A H33A 0.9800 .
C33A H33B 0.9800 .
C33A H33C 0.9800 .
O11B C31B 1.450(12) .
C31B C32B 1.529(13) .
C31B H31C 0.9900 .
C31B H31D 0.9900 .
C32B C33B 1.544(13) .
C32B H32C 0.9900 .
C32B H32D 0.9900 .
C33B H33D 0.9800 .
C33B H33E 0.9800 .
C33B H33F 0.9800 .
O11C C31C 1.457(12) .
C31C C32C 1.517(12) .
C31C H31E 0.9900 .
C31C H31F 0.9900 .
C32C C33C 1.545(13) .
C32C H32E 0.9900 .
C32C H32F 0.9900 .
C33C H33G 0.9800 .
C33C H33H 0.9800 .
C33C H33I 0.9800 .
O20 C60 0.0080 2_766
O20 C58 1.3823 .
O20 C59 1.3913 2_766
C58 C59 0.0099 2_766
C58 C60 1.3827 2_766
C58 C59 1.5597 .
C58 C58 1.5613 2_766
C59 C58 0.0099 2_766
C59 O20 1.3913 2_766
C59 C60 1.3917 .
C59 C59 1.5582 2_766
C60 O20 0.0079 2_766
C60 C58 1.3827 2_766
O12A C34A 1.449(14) .
C34A C35A 1.537(14) .
C34A H34A 0.9900 .
C34A H34B 0.9900 .
C35A C36A 1.573(14) .
C35A H35A 0.9900 .
C35A H35B 0.9900 .
C36A H36A 0.9800 .
C36A H36B 0.9800 .
C36A H36C 0.9800 .
C34B C35B 1.541(15) .
C34B H34C 0.9900 .
C34B H34D 0.9900 .
C35B C36B 1.553(15) .
C35B H35C 0.9900 .
C35B H35D 0.9900 .
C36B H36D 0.9800 .
C36B H36E 0.9800 .
C36B H36F 0.9800 .
O13 C37 1.470(11) .
C37 C38 1.496(17) .
C37 H37A 0.9900 .
C37 H37B 0.9900 .
C38 C39 1.551(17) .
C38 H38A 0.9900 .
C38 H38B 0.9900 .
C39 H39A 0.9800 .
C39 H39B 0.9800 .
C39 H39C 0.9800 .
O14 C40 1.440(12) .
C40 C41 1.465(12) .
C40 H40A 0.9900 .
C40 H40B 0.9900 .
C41 C42 1.488(12) .
C41 H41A 0.9900 .
C41 H41B 0.9900 .
C42 H42A 0.9800 .
C42 H42B 0.9800 .
C42 H42C 0.9800 .
O15 C43 1.444(11) .
C43 C44 1.483(13) .
C43 H43A 0.9900 .
C43 H43B 0.9900 .
C44 C45 1.504(13) .
C44 H44A 0.9900 .
C44 H44B 0.9900 .
C45 H45A 0.9800 .
C45 H45B 0.9800 .
C45 H45C 0.9800 .
O16 C46 1.463(12) .
C46 C47 1.460(17) .
C46 H46A 0.9900 .
C46 H46B 0.9900 .
C47 C48 1.53(2) .
C47 H47A 0.9900 .
C47 H47B 0.9900 .
C48 H48A 0.9800 .
C48 H48B 0.9800 .
C48 H48C 0.9800 .
O17 C49 1.453(11) .
C49 C50 1.467(15) .
C49 H49A 0.9900 .
C49 H49B 0.9900 .
C50 C51 1.520(17) .
C50 H50A 0.9900 .
C50 H50B 0.9900 .
C51 H51A 0.9800 .
C51 H51B 0.9800 .
C51 H51C 0.9800 .
O18 C52 1.493(16) .
C52 C53 1.428(19) .
C52 H52A 0.9900 .
C52 H52B 0.9900 .
C53 C54 1.58(2) .
C53 H53A 0.9900 .
C53 H53B 0.9900 .
C54 H54A 0.9800 .
C54 H54B 0.9800 .
C54 H54C 0.9800 .
O19 C55 1.441(9) .
C55 C56 1.531(10) .
C55 H55A 0.9900 .
C55 H55B 0.9900 .
C56 C57 1.540(10) .
C56 H56A 0.9900 .
C56 H56B 0.9900 .
C57 H57A 0.9800 .
C57 H57B 0.9800 .
C57 H57C 0.9800 .
